data_4350754
loop_
_publ_author_name
'Adhikary, Anubendu'
'Schwartz, Jason R.'
'Meadows, Lonnie M.'
'Krause, Jeanette A.'
'Guan, Hairong'

_publ_section_title
;
 Interaction of alkynes with palladium POCOP-pincer hydride complexes and
 its unexpected relation to palladium-catalyzed hydrogenation of alkynes
;
_journal_issue 1
_journal_name_full 'Inorg. Chem. Front.'
_journal_page_first 71
_journal_paper_doi 10.1039/C3QI00073G
_journal_volume 1
_journal_year 2014
_chemical_formula_moiety 'C26 H40 O2 P2 Pd'
_chemical_formula_sum 'C26 H40 O2 P2 Pd'
_chemical_formula_weight 552.92
_space_group_IT_number 14
_space_group_name_Hall '-P 2yn'
_space_group_name_H-M_alt 'P 1 21/n 1'
_symmetry_cell_setting monoclinic
_symmetry_space_group_name_Hall '-P 2yn'
_symmetry_space_group_name_H-M 'P 1 21/n 1'
_atom_sites_solution_hydrogens mixed
_atom_sites_solution_primary direct
_atom_sites_solution_secondary difmap
_audit_creation_method SHELXL-97
_cell_angle_alpha 90.00
_cell_angle_beta 99.8110(10)
_cell_angle_gamma 90.00
_cell_formula_units_Z 4
_cell_length_a 12.2605(2)
_cell_length_b 17.3087(4)
_cell_length_c 12.3482(2)
_cell_measurement_reflns_used 9121
_cell_measurement_temperature 150(2)
_cell_measurement_theta_max 67.64
_cell_measurement_theta_min 4.44
_cell_volume 2582.13(8)
_computing_cell_refinement 'Bruker SAINT v7.66A'
_computing_data_collection 'Bruker SMART v5.634'
_computing_data_reduction 'Bruker SAINT v7.66A'
_computing_molecular_graphics 'Bruker SHELXTL v6.14'
_computing_publication_material 'Bruker SHELXTL v6.14'
_computing_structure_refinement 'Bruker SHELXTL v6.14'
_computing_structure_solution 'Bruker SHELXTL v6.14'
_diffrn_ambient_temperature 150(2)
_diffrn_measured_fraction_theta_full 0.989
_diffrn_measured_fraction_theta_max 0.989
_diffrn_measurement_device_type 'Bruker SMART6000 CCD'
_diffrn_measurement_method '\w scans'
_diffrn_radiation_monochromator graphite
_diffrn_radiation_source 'fine-focus sealed tube'
_diffrn_radiation_type CuK\a
_diffrn_radiation_wavelength 1.54178
_diffrn_reflns_av_R_equivalents 0.0470
_diffrn_reflns_av_sigmaI/netI 0.0344
_diffrn_reflns_limit_h_max 14
_diffrn_reflns_limit_h_min -14
_diffrn_reflns_limit_k_max 20
_diffrn_reflns_limit_k_min -20
_diffrn_reflns_limit_l_max 14
_diffrn_reflns_limit_l_min -14
_diffrn_reflns_number 21918
_diffrn_reflns_theta_full 67.98
_diffrn_reflns_theta_max 67.98
_diffrn_reflns_theta_min 4.44
_exptl_absorpt_coefficient_mu 7.115
_exptl_absorpt_correction_T_max 0.5364
_exptl_absorpt_correction_T_min 0.4358
_exptl_absorpt_correction_type multi-scan
_exptl_absorpt_process_details 'SADABS v2008/1 (Sheldrick)'
_exptl_crystal_colour colorless
_exptl_crystal_density_diffrn 1.422
_exptl_crystal_density_method 'not measured'
_exptl_crystal_description 'irregular block'
_exptl_crystal_F_000 1152
_exptl_crystal_size_max 0.14
_exptl_crystal_size_mid 0.13
_exptl_crystal_size_min 0.10
_refine_diff_density_max 0.638
_refine_diff_density_min -0.354
_refine_diff_density_rms 0.084
_refine_ls_extinction_method none
_refine_ls_goodness_of_fit_ref 1.047
_refine_ls_hydrogen_treatment mixed
_refine_ls_matrix_type full
_refine_ls_number_parameters 310
_refine_ls_number_reflns 4651
_refine_ls_number_restraints 0
_refine_ls_restrained_S_all 1.047
_refine_ls_R_factor_all 0.0458
_refine_ls_R_factor_gt 0.0339
_refine_ls_shift/su_max 0.002
_refine_ls_shift/su_mean 0.000
_refine_ls_structure_factor_coef Fsqd
_refine_ls_weighting_details 'calc w=1/[\s^2^(Fo^2^)+(0.0477P)^2^+1.2433P] where P=(Fo^2^+2Fc^2^)/3'
_refine_ls_weighting_scheme calc
_refine_ls_wR_factor_gt 0.0815
_refine_ls_wR_factor_ref 0.0876
_reflns_number_gt 3758
_reflns_number_total 4651
_reflns_threshold_expression >2\s(I)
_cod_data_source_file c3qi00073g.txt
_cod_data_source_block 2C
_cod_depositor_comments
;
The following automatic conversions were performed:

data item '_symmetry_cell_setting' value 'Monoclinic' was changed to
'monoclinic' in accordance with the
/home/saulius/struct/COD-crude-data/automatic-downloads/DataCite-retrospective/RSC/depositions/lib/dictionaries/cif_core.dic
dictionary named 'cif_core.dic' version 2.4.2 last updated on
2011-04-26.

Automatic conversion script
Id: cif_fix_values 6909 2019-04-08 15:41:33Z antanas 
;
_cod_original_sg_symbol_H-M P2(1)/n
_cod_database_code 4350754

loop_
_symmetry_equiv_pos_as_xyz
'x, y, z'
'-x+1/2, y+1/2, -z+1/2'
'-x, -y, -z'
'x-1/2, -y-1/2, z-1/2'

loop_
_atom_site_label
_atom_site_type_symbol
_atom_site_fract_x
_atom_site_fract_y
_atom_site_fract_z
_atom_site_U_iso_or_equiv
_atom_site_adp_type
_atom_site_occupancy
_atom_site_symmetry_multiplicity
_atom_site_calc_flag
_atom_site_refinement_flags
_atom_site_disorder_assembly
_atom_site_disorder_group
Pd Pd 0.53289(2) 0.653091(13) 0.166420(19) 0.02296(9) Uani 1 1 d . . .
H1 H 0.533(3) 0.565(2) 0.183(3) 0.028 Uiso 1 1 d . . .
P1 P 0.47577(7) 0.69344(5) 0.32087(7) 0.02380(19) Uani 1 1 d . . .
P2 P 0.59059(7) 0.65689(5) 0.00280(7) 0.02435(19) Uani 1 1 d . . .
O1 O 0.47122(19) 0.78964(13) 0.31324(18) 0.0284(5) Uani 1 1 d . . .
O2 O 0.6014(2) 0.75042(13) -0.02617(18) 0.0299(5) Uani 1 1 d . . .
C1 C 0.5363(3) 0.76925(18) 0.1439(3) 0.0235(7) Uani 1 1 d . . .
C2 C 0.5053(3) 0.82055(19) 0.2198(3) 0.0249(7) Uani 1 1 d . . .
C3 C 0.5071(3) 0.8996(2) 0.2076(3) 0.0296(8) Uani 1 1 d . . .
H3 H 0.4847 0.9330 0.2607 0.036 Uiso 1 1 calc R . .
C4 C 0.5430(3) 0.9290(2) 0.1145(3) 0.0329(8) Uani 1 1 d . . .
H4 H 0.5458 0.9833 0.1047 0.039 Uiso 1 1 calc R . .
C5 C 0.5751(3) 0.8803(2) 0.0353(3) 0.0304(8) Uani 1 1 d . . .
H5 H 0.5990 0.9008 -0.0281 0.036 Uiso 1 1 calc R . .
C6 C 0.5710(3) 0.80084(19) 0.0517(3) 0.0245(7) Uani 1 1 d . . .
C7 C 0.5692(3) 0.6796(2) 0.4513(3) 0.0301(8) Uani 1 1 d . B .
H7 H 0.5365 0.7027 0.5127 0.036 Uiso 1 1 calc R . .
C8 C 0.5965(3) 0.5927(2) 0.4751(3) 0.0360(9) Uani 1 1 d . . .
H8A H 0.5519 0.5709 0.5274 0.043 Uiso 0.50 1 calc PR A 1
H8B H 0.5844 0.5617 0.4067 0.043 Uiso 0.50 1 calc PR A 1
H8C H 0.5893 0.5796 0.5516 0.043 Uiso 0.50 1 calc PR A 2
H8D H 0.5455 0.5595 0.4244 0.043 Uiso 0.50 1 calc PR A 2
C9A C 0.7203(10) 0.5966(7) 0.5260(10) 0.059(3) Uani 0.50 1 d P B 1
H9A H 0.7286 0.6037 0.6065 0.071 Uiso 0.50 1 calc PR B 1
H9B H 0.7574 0.5478 0.5116 0.071 Uiso 0.50 1 calc PR B 1
C10A C 0.7699(13) 0.6595(11) 0.4789(12) 0.062(5) Uani 0.50 1 d P B 1
H10A H 0.8014 0.6418 0.4145 0.075 Uiso 0.50 1 calc PR B 1
H10B H 0.8303 0.6818 0.5333 0.075 Uiso 0.50 1 calc PR B 1
C9B C 0.7149(9) 0.5809(7) 0.4576(12) 0.060(3) Uani 0.50 1 d P B 2
H9C H 0.7606 0.5625 0.5266 0.072 Uiso 0.50 1 calc PR B 2
H9D H 0.7169 0.5411 0.4004 0.072 Uiso 0.50 1 calc PR B 2
C10B C 0.7573(10) 0.6490(10) 0.4258(13) 0.055(4) Uani 0.50 1 d P B 2
H10C H 0.7633 0.6461 0.3469 0.066 Uiso 0.50 1 calc PR B 2
H10D H 0.8326 0.6570 0.4683 0.066 Uiso 0.50 1 calc PR B 2
C11 C 0.6826(3) 0.7182(2) 0.4448(3) 0.0393(9) Uani 1 1 d . . .
H11A H 0.6845 0.7357 0.3689 0.047 Uiso 0.50 1 calc PR B 1
H11B H 0.6943 0.7635 0.4943 0.047 Uiso 0.50 1 calc PR B 1
H11C H 0.6758 0.7553 0.3831 0.047 Uiso 0.50 1 calc PR B 2
H11D H 0.7122 0.7454 0.5141 0.047 Uiso 0.50 1 calc PR B 2
C12 C 0.3353(3) 0.6737(2) 0.3429(3) 0.0334(8) Uani 1 1 d . D .
H12 H 0.3215 0.7009 0.4108 0.040 Uiso 1 1 calc R . .
C13 C 0.3123(3) 0.5860(2) 0.3526(4) 0.0439(10) Uani 1 1 d . D .
H13A H 0.3746 0.5553 0.3338 0.053 Uiso 1 1 calc R . .
H13B H 0.3026 0.5729 0.4284 0.053 Uiso 1 1 calc R . .
C14 C 0.2066(4) 0.5696(3) 0.2717(4) 0.0524(12) Uani 1 1 d . . .
H14A H 0.1400 0.5767 0.3061 0.063 Uiso 0.55 1 calc PR C 1
H14B H 0.2065 0.5166 0.2413 0.063 Uiso 0.55 1 calc PR C 1
H14C H 0.1550 0.5383 0.3072 0.063 Uiso 0.45 1 calc PR C 2
H14D H 0.2236 0.5409 0.2073 0.063 Uiso 0.45 1 calc PR C 2
C15A C 0.2135(7) 0.6316(5) 0.1825(6) 0.0485(19) Uani 0.55 1 d P D 1
H15A H 0.2666 0.6157 0.1345 0.058 Uiso 0.55 1 calc PR D 1
H15B H 0.1401 0.6399 0.1365 0.058 Uiso 0.55 1 calc PR D 1
C15B C 0.1543(8) 0.6493(6) 0.2358(8) 0.049(3) Uani 0.45 1 d P D 2
H15C H 0.1128 0.6472 0.1597 0.059 Uiso 0.45 1 calc PR D 2
H15D H 0.1038 0.6664 0.2857 0.059 Uiso 0.45 1 calc PR D 2
C16 C 0.2516(3) 0.7017(3) 0.2434(4) 0.0496(11) Uani 1 1 d . . .
H16A H 0.1889 0.7289 0.2677 0.060 Uiso 0.55 1 calc PR D 1
H16B H 0.2874 0.7373 0.1973 0.060 Uiso 0.55 1 calc PR D 1
H16C H 0.2295 0.7558 0.2542 0.060 Uiso 0.45 1 calc PR D 2
H16D H 0.2842 0.6989 0.1754 0.060 Uiso 0.45 1 calc PR D 2
C17 C 0.7253(3) 0.6202(2) -0.0131(3) 0.0351(8) Uani 1 1 d . . .
H17 H 0.7427 0.6375 -0.0856 0.042 Uiso 1 1 calc R . .
C18 C 0.8195(3) 0.6466(2) 0.0798(4) 0.0469(11) Uani 1 1 d . . .
H18A H 0.8767 0.6759 0.0494 0.056 Uiso 1 1 calc R . .
H18B H 0.7900 0.6795 0.1337 0.056 Uiso 1 1 calc R . .
C19 C 0.8671(4) 0.5716(3) 0.1332(5) 0.0787(17) Uani 1 1 d . . .
H19A H 0.9478 0.5766 0.1590 0.094 Uiso 1 1 calc R . .
H19B H 0.8312 0.5582 0.1967 0.094 Uiso 1 1 calc R . .
C20 C 0.8433(4) 0.5104(3) 0.0443(4) 0.0600(13) Uani 1 1 d . . .
H20A H 0.8952 0.5142 -0.0088 0.072 Uiso 1 1 calc R . .
H20B H 0.8471 0.4577 0.0760 0.072 Uiso 1 1 calc R . .
C21 C 0.7266(3) 0.5311(2) -0.0086(3) 0.0429(10) Uani 1 1 d . . .
H21A H 0.6725 0.5118 0.0359 0.051 Uiso 1 1 calc R . .
H21B H 0.7086 0.5089 -0.0834 0.051 Uiso 1 1 calc R . .
C22 C 0.4959(3) 0.6195(2) -0.1152(3) 0.0273(7) Uani 1 1 d . . .
H22 H 0.4917 0.5623 -0.1052 0.033 Uiso 1 1 calc R . .
C23 C 0.5221(3) 0.6332(3) -0.2300(3) 0.0404(9) Uani 1 1 d . . .
H23A H 0.5740 0.5936 -0.2487 0.049 Uiso 1 1 calc R . .
H23B H 0.5553 0.6849 -0.2352 0.049 Uiso 1 1 calc R . .
C24 C 0.4106(4) 0.6274(3) -0.3061(3) 0.0526(11) Uani 1 1 d . . .
H24A H 0.4004 0.6719 -0.3573 0.063 Uiso 1 1 calc R . .
H24B H 0.4069 0.5792 -0.3499 0.063 Uiso 1 1 calc R . .
C25 C 0.3218(4) 0.6273(3) -0.2353(3) 0.0521(11) Uani 1 1 d . . .
H25A H 0.2890 0.5752 -0.2337 0.063 Uiso 1 1 calc R . .
H25B H 0.2624 0.6643 -0.2644 0.063 Uiso 1 1 calc R . .
C26 C 0.3780(3) 0.6513(2) -0.1206(3) 0.0315(8) Uani 1 1 d . . .
H26A H 0.3411 0.6277 -0.0634 0.038 Uiso 1 1 calc R . .
H26B H 0.3785 0.7081 -0.1120 0.038 Uiso 1 1 calc R . .

loop_
_atom_site_aniso_label
_atom_site_aniso_U_11
_atom_site_aniso_U_22
_atom_site_aniso_U_33
_atom_site_aniso_U_23
_atom_site_aniso_U_13
_atom_site_aniso_U_12
Pd 0.02881(14) 0.01953(14) 0.02102(14) -0.00048(9) 0.00561(9) -0.00014(10)
P1 0.0278(4) 0.0209(4) 0.0235(4) -0.0002(3) 0.0066(3) -0.0009(3)
P2 0.0257(4) 0.0282(5) 0.0196(4) -0.0005(3) 0.0051(3) 0.0020(4)
O1 0.0404(14) 0.0212(12) 0.0251(12) 0.0001(9) 0.0101(10) 0.0016(10)
O2 0.0371(13) 0.0302(13) 0.0237(12) 0.0020(10) 0.0090(10) -0.0014(11)
C1 0.0219(16) 0.0198(16) 0.0274(17) 0.0024(13) -0.0002(13) -0.0010(13)
C2 0.0257(17) 0.0255(17) 0.0225(17) 0.0013(13) 0.0010(13) -0.0004(14)
C3 0.0330(19) 0.0266(18) 0.0278(19) 0.0000(14) 0.0010(15) 0.0006(15)
C4 0.039(2) 0.0212(18) 0.035(2) 0.0023(15) -0.0027(16) -0.0039(15)
C5 0.0328(19) 0.0302(19) 0.0276(19) 0.0078(15) 0.0034(15) -0.0043(15)
C6 0.0224(16) 0.0264(18) 0.0229(17) -0.0004(13) -0.0010(13) -0.0031(14)
C7 0.038(2) 0.0311(19) 0.0213(17) -0.0004(14) 0.0049(15) -0.0001(16)
C8 0.033(2) 0.038(2) 0.037(2) 0.0134(16) 0.0075(16) -0.0014(17)
C9A 0.043(6) 0.057(8) 0.072(8) 0.038(7) -0.004(7) 0.004(5)
C10A 0.040(6) 0.054(8) 0.080(11) 0.005(8) -0.025(7) 0.005(5)
C9B 0.036(5) 0.047(6) 0.101(10) 0.010(7) 0.019(7) 0.006(4)
C10B 0.016(5) 0.055(8) 0.092(11) 0.022(9) 0.005(7) -0.010(5)
C11 0.038(2) 0.040(2) 0.035(2) 0.0029(17) -0.0053(17) -0.0098(18)
C12 0.0294(19) 0.037(2) 0.036(2) 0.0031(16) 0.0096(16) 0.0014(16)
C13 0.037(2) 0.040(2) 0.057(3) 0.0076(19) 0.017(2) -0.0072(18)
C14 0.059(3) 0.057(3) 0.044(3) -0.014(2) 0.017(2) -0.020(2)
C15A 0.051(5) 0.058(5) 0.036(4) -0.003(4) 0.007(4) -0.010(4)
C15B 0.031(5) 0.083(8) 0.035(5) 0.002(5) 0.008(4) -0.005(5)
C16 0.030(2) 0.058(3) 0.059(3) 0.007(2) 0.0002(19) 0.008(2)
C17 0.0266(18) 0.048(2) 0.032(2) 0.0008(17) 0.0062(15) 0.0057(17)
C18 0.029(2) 0.053(3) 0.055(3) 0.006(2) -0.0006(18) -0.0017(19)
C19 0.061(3) 0.078(4) 0.084(4) 0.020(3) -0.025(3) 0.002(3)
C20 0.044(3) 0.058(3) 0.074(3) 0.007(3) 0.000(2) 0.016(2)
C21 0.037(2) 0.048(2) 0.044(2) -0.0063(18) 0.0079(18) 0.0154(19)
C22 0.0301(18) 0.0263(18) 0.0257(18) -0.0039(14) 0.0051(14) 0.0029(15)
C23 0.041(2) 0.057(3) 0.0248(19) -0.0062(17) 0.0083(16) -0.0019(19)
C24 0.048(3) 0.078(3) 0.031(2) 0.000(2) 0.0039(19) 0.011(2)
C25 0.039(2) 0.081(3) 0.035(2) 0.002(2) 0.0006(18) 0.003(2)
C26 0.0282(18) 0.035(2) 0.0317(19) -0.0023(15) 0.0069(15) 0.0032(15)

loop_
_atom_type_symbol
_atom_type_description
_atom_type_scat_dispersion_real
_atom_type_scat_dispersion_imag
_atom_type_scat_source
C C 0.0181 0.0091 'International Tables Vol C Tables 4.2.6.8 and 6.1.1.4'
H H 0.0000 0.0000 'International Tables Vol C Tables 4.2.6.8 and 6.1.1.4'
O O 0.0492 0.0322 'International Tables Vol C Tables 4.2.6.8 and 6.1.1.4'
P P 0.2955 0.4335 'International Tables Vol C Tables 4.2.6.8 and 6.1.1.4'
Pd Pd 0.1215 3.9337 'International Tables Vol C Tables 4.2.6.8 and 6.1.1.4'

loop_
_geom_angle_atom_site_label_1
_geom_angle_atom_site_label_2
_geom_angle_atom_site_label_3
_geom_angle
C1 Pd P1 79.95(10)
C1 Pd P2 80.29(10)
P1 Pd P2 160.25(3)
C1 Pd H1 178.8(12)
P1 Pd H1 100.9(12)
P2 Pd H1 98.9(12)
O1 P1 C12 99.91(15)
O1 P1 C7 101.00(14)
C12 P1 C7 108.11(17)
O1 P1 Pd 105.90(8)
C12 P1 Pd 120.46(13)
C7 P1 Pd 117.86(12)
O2 P2 C17 102.10(16)
O2 P2 C22 103.67(14)
C17 P2 C22 104.93(16)
O2 P2 Pd 105.62(9)
C17 P2 Pd 121.25(13)
C22 P2 Pd 116.92(11)
C2 O1 P1 114.6(2)
C6 O2 P2 114.7(2)
C2 C1 C6 117.2(3)
C2 C1 Pd 121.7(2)
C6 C1 Pd 121.1(2)
C3 C2 C1 123.4(3)
C3 C2 O1 118.9(3)
C1 C2 O1 117.8(3)
C2 C3 C4 117.7(3)
C2 C3 H3 121.1
C4 C3 H3 121.1
C3 C4 C5 121.5(3)
C3 C4 H4 119.2
C5 C4 H4 119.2
C6 C5 C4 118.2(3)
C6 C5 H5 120.9
C4 C5 H5 120.9
C5 C6 C1 122.1(3)
C5 C6 O2 119.7(3)
C1 C6 O2 118.2(3)
C11 C7 C8 105.0(3)
C11 C7 P1 109.3(2)
C8 C7 P1 112.1(2)
C11 C7 H7 110.1
C8 C7 H7 110.1
P1 C7 H7 110.1
C9B C8 C7 106.5(5)
C9A C8 C7 101.5(5)
C9B C8 H8A 133.7
C9A C8 H8A 111.5
C7 C8 H8A 111.5
C9A C8 H8B 111.5
C7 C8 H8B 111.5
H8A C8 H8B 109.3
C9B C8 H8C 110.4
C7 C8 H8C 110.4
H8B C8 H8C 131.7
C9B C8 H8D 110.4
C9A C8 H8D 139.1
C7 C8 H8D 110.4
C10A C9A C8 109.1(9)
C10A C9A H9A 109.9
C8 C9A H9A 109.9
C10A C9A H9B 109.9
C8 C9A H9B 109.9
H9A C9A H9B 108.3
C9A C10A C11 107.6(12)
C9A C10A H10A 110.2
C11 C10A H10A 110.2
C9A C10A H10B 110.2
C11 C10A H10B 110.2
H10A C10A H10B 108.5
C10B C9B C8 110.1(10)
C10B C9B H9C 109.6
C8 C9B H9C 109.6
C10B C9B H9D 109.6
C8 C9B H9D 109.6
H9C C9B H9D 108.1
C9B C10B C11 110.9(10)
C9B C10B H10C 109.5
C11 C10B H10C 109.5
C9B C10B H10D 109.5
C11 C10B H10D 109.5
H10C C10B H10D 108.0
C10A C11 C7 107.4(7)
C10B C11 C7 103.4(5)
C10A C11 H11A 110.2
C7 C11 H11A 110.2
C10A C11 H11B 110.2
C10B C11 H11B 132.7
C7 C11 H11B 110.2
H11A C11 H11B 108.5
C10A C11 H11C 128.7
C10B C11 H11C 111.1
C7 C11 H11C 111.1
C10B C11 H11D 111.1
C7 C11 H11D 111.1
H11A C11 H11D 127.5
H11C C11 H11D 109.0
C16 C12 C13 105.4(3)
C16 C12 P1 109.9(3)
C13 C12 P1 112.5(3)
C16 C12 H12 109.7
C13 C12 H12 109.7
P1 C12 H12 109.7
C14 C13 C12 106.1(3)
C14 C13 H13A 110.5
C12 C13 H13A 110.5
C14 C13 H13B 110.5
C12 C13 H13B 110.5
H13A C13 H13B 108.7
C13 C14 C15A 101.1(4)
C13 C14 C15B 106.5(5)
C13 C14 H14A 111.6
C15A C14 H14A 111.6
C13 C14 H14B 111.6
C15A C14 H14B 111.6
C15B C14 H14B 137.7
H14A C14 H14B 109.4
C13 C14 H14C 110.4
C15A C14 H14C 144.1
C15B C14 H14C 110.4
C13 C14 H14D 110.4
C15B C14 H14D 110.4
H14A C14 H14D 135.2
H14C C14 H14D 108.6
C16 C15A C14 105.1(5)
C16 C15A H15A 110.7
C14 C15A H15A 110.7
C16 C15A H15B 110.7
C14 C15A H15B 110.7
H15A C15A H15B 108.8
C16 C15B C14 103.7(6)
C16 C15B H15C 111.0
C14 C15B H15C 111.0
C16 C15B H15D 111.0
C14 C15B H15D 111.0
H15C C15B H15D 109.0
C15A C16 C12 105.1(5)
C15B C16 C12 106.0(5)
C15A C16 H16A 110.7
C12 C16 H16A 110.7
C15A C16 H16B 110.7
C15B C16 H16B 140.5
C12 C16 H16B 110.7
H16A C16 H16B 108.8
C15A C16 H16C 141.7
C15B C16 H16C 110.5
C12 C16 H16C 110.5
C15B C16 H16D 110.5
C12 C16 H16D 110.5
H16A C16 H16D 136.6
H16C C16 H16D 108.7
C21 C17 C18 105.4(3)
C21 C17 P2 110.5(3)
C18 C17 P2 113.2(3)
C21 C17 H17 109.2
C18 C17 H17 109.2
P2 C17 H17 109.2
C19 C18 C17 104.5(4)
C19 C18 H18A 110.8
C17 C18 H18A 110.8
C19 C18 H18B 110.8
C17 C18 H18B 110.8
H18A C18 H18B 108.9
C20 C19 C18 105.6(4)
C20 C19 H19A 110.6
C18 C19 H19A 110.6
C20 C19 H19B 110.6
C18 C19 H19B 110.6
H19A C19 H19B 108.8
C21 C20 C19 101.4(4)
C21 C20 H20A 111.5
C19 C20 H20A 111.5
C21 C20 H20B 111.5
C19 C20 H20B 111.5
H20A C20 H20B 109.3
C20 C21 C17 104.8(3)
C20 C21 H21A 110.8
C17 C21 H21A 110.8
C20 C21 H21B 110.8
C17 C21 H21B 110.8
H21A C21 H21B 108.9
C23 C22 C26 104.5(3)
C23 C22 P2 118.8(3)
C26 C22 P2 112.0(2)
C23 C22 H22 107.0
C26 C22 H22 107.0
P2 C22 H22 107.0
C22 C23 C24 104.7(3)
C22 C23 H23A 110.8
C24 C23 H23A 110.8
C22 C23 H23B 110.8
C24 C23 H23B 110.8
H23A C23 H23B 108.9
C25 C24 C23 107.6(3)
C25 C24 H24A 110.2
C23 C24 H24A 110.2
C25 C24 H24B 110.2
C23 C24 H24B 110.2
H24A C24 H24B 108.5
C24 C25 C26 106.4(3)
C24 C25 H25A 110.4
C26 C25 H25A 110.4
C24 C25 H25B 110.4
C26 C25 H25B 110.4
H25A C25 H25B 108.6
C25 C26 C22 102.5(3)
C25 C26 H26A 111.3
C22 C26 H26A 111.3
C25 C26 H26B 111.3
C22 C26 H26B 111.3
H26A C26 H26B 109.2

loop_
_geom_bond_atom_site_label_1
_geom_bond_atom_site_label_2
_geom_bond_distance
Pd C1 2.031(3)
Pd P1 2.2518(8)
Pd P2 2.2525(9)
Pd H1 1.53(4)
P1 O1 1.668(2)
P1 C12 1.821(4)
P1 C7 1.826(3)
P2 O2 1.668(2)
P2 C17 1.812(4)
P2 C22 1.820(3)
O1 C2 1.399(4)
O2 C6 1.396(4)
C1 C2 1.390(5)
C1 C6 1.393(5)
C2 C3 1.377(5)
C3 C4 1.395(5)
C3 H3 0.9500
C4 C5 1.397(5)
C4 H4 0.9500
C5 C6 1.392(5)
C5 H5 0.9500
C7 C11 1.556(5)
C7 C8 1.558(5)
C7 H7 1.0000
C8 C9B 1.516(11)
C8 C9A 1.542(12)
C8 H8A 0.9900
C8 H8B 0.9900
C8 H8C 0.9900
C8 H8D 0.9900
C9A C10A 1.42(2)
C9A H9A 0.9900
C9A H9B 0.9900
C10A C11 1.484(18)
C10A H10A 0.9900
C10A H10B 0.9900
C9B C10B 1.37(2)
C9B H9C 0.9900
C9B H9D 0.9900
C10B C11 1.550(17)
C10B H10C 0.9900
C10B H10D 0.9900
C11 H11A 0.9900
C11 H11B 0.9900
C11 H11C 0.9900
C11 H11D 0.9900
C12 C16 1.539(5)
C12 C13 1.552(5)
C12 H12 1.0000
C13 C14 1.523(6)
C13 H13A 0.9900
C13 H13B 0.9900
C14 C15A 1.551(9)
C14 C15B 1.554(11)
C14 H14A 0.9900
C14 H14B 0.9900
C14 H14C 0.9900
C14 H14D 0.9900
C15A C16 1.462(9)
C15A H15A 0.9900
C15A H15B 0.9900
C15B C16 1.489(10)
C15B H15C 0.9900
C15B H15D 0.9900
C16 H16A 0.9900
C16 H16B 0.9900
C16 H16C 0.9900
C16 H16D 0.9900
C17 C21 1.542(5)
C17 C18 1.552(5)
C17 H17 1.0000
C18 C19 1.526(6)
C18 H18A 0.9900
C18 H18B 0.9900
C19 C20 1.518(7)
C19 H19A 0.9900
C19 H19B 0.9900
C20 C21 1.511(5)
C20 H20A 0.9900
C20 H20B 0.9900
C21 H21A 0.9900
C21 H21B 0.9900
C22 C23 1.524(5)
C22 C26 1.537(5)
C22 H22 1.0000
C23 C24 1.525(5)
C23 H23A 0.9900
C23 H23B 0.9900
C24 C25 1.508(6)
C24 H24A 0.9900
C24 H24B 0.9900
C25 C26 1.523(5)
C25 H25A 0.9900
C25 H25B 0.9900
C26 H26A 0.9900
C26 H26B 0.9900

loop_
_geom_torsion_atom_site_label_1
_geom_torsion_atom_site_label_2
_geom_torsion_atom_site_label_3
_geom_torsion_atom_site_label_4
_geom_torsion
C1 Pd P1 O1 1.31(13)
P2 Pd P1 O1 0.55(15)
C1 Pd P1 C12 113.34(17)
P2 Pd P1 C12 112.58(16)
C1 Pd P1 C7 -110.71(16)
P2 Pd P1 C7 -111.47(16)
C1 Pd P2 O2 1.66(13)
P1 Pd P2 O2 2.42(15)
C1 Pd P2 C17 116.76(18)
P1 Pd P2 C17 117.51(18)
C1 Pd P2 C22 -113.00(16)
P1 Pd P2 C22 -112.24(15)
C12 P1 O1 C2 -127.6(2)
C7 P1 O1 C2 121.6(2)
Pd P1 O1 C2 -1.8(2)
C17 P2 O2 C6 -129.3(2)
C22 P2 O2 C6 121.9(2)
Pd P2 O2 C6 -1.6(2)
P1 Pd C1 C2 -0.8(2)
P2 Pd C1 C2 178.9(3)
P1 Pd C1 C6 178.5(3)
P2 Pd C1 C6 -1.8(2)
C6 C1 C2 C3 0.3(5)
Pd C1 C2 C3 179.7(3)
C6 C1 C2 O1 -179.4(3)
Pd C1 C2 O1 -0.1(4)
P1 O1 C2 C3 -178.4(2)
P1 O1 C2 C1 1.4(4)
C1 C2 C3 C4 -0.7(5)
O1 C2 C3 C4 179.1(3)
C2 C3 C4 C5 0.7(5)
C3 C4 C5 C6 -0.4(5)
C4 C5 C6 C1 0.0(5)
C4 C5 C6 O2 179.4(3)
C2 C1 C6 C5 0.1(5)
Pd C1 C6 C5 -179.3(2)
C2 C1 C6 O2 -179.4(3)
Pd C1 C6 O2 1.3(4)
P2 O2 C6 C5 -179.0(2)
P2 O2 C6 C1 0.4(4)
O1 P1 C7 C11 -59.3(3)
C12 P1 C7 C11 -163.7(2)
Pd P1 C7 C11 55.4(3)
O1 P1 C7 C8 -175.3(2)
C12 P1 C7 C8 80.4(3)
Pd P1 C7 C8 -60.5(3)
C11 C7 C8 C9B -11.7(7)
P1 C7 C8 C9B 106.8(6)
C11 C7 C8 C9A 22.4(6)
P1 C7 C8 C9A 140.9(5)
C9B C8 C9A C10A 71.0(14)
C7 C8 C9A C10A -31.5(12)
C8 C9A C10A C11 27.8(14)
C9A C8 C9B C10B -86.8(16)
C7 C8 C9B C10B -0.8(13)
C8 C9B C10B C11 13.5(15)
C9A C10A C11 C10B -97(3)
C9A C10A C11 C7 -12.0(12)
C9B C10B C11 C10A 82(3)
C9B C10B C11 C7 -20.4(13)
C8 C7 C11 C10A -7.7(7)
P1 C7 C11 C10A -128.0(7)
C8 C7 C11 C10B 18.5(7)
P1 C7 C11 C10B -101.9(6)
O1 P1 C12 C16 62.4(3)
C7 P1 C12 C16 167.5(3)
Pd P1 C12 C16 -52.8(3)
O1 P1 C12 C13 179.4(3)
C7 P1 C12 C13 -75.4(3)
Pd P1 C12 C13 64.3(3)
C16 C12 C13 C14 -8.7(4)
P1 C12 C13 C14 -128.5(3)
C12 C13 C14 C15A 29.8(5)
C12 C13 C14 C15B -12.7(5)
C13 C14 C15A C16 -42.0(6)
C15B C14 C15A C16 60.5(7)
C13 C14 C15B C16 30.1(7)
C15A C14 C15B C16 -58.1(6)
C14 C15A C16 C15B -60.5(7)
C14 C15A C16 C12 37.1(6)
C14 C15B C16 C15A 59.6(7)
C14 C15B C16 C12 -35.6(7)
C13 C12 C16 C15A -17.6(5)
P1 C12 C16 C15A 103.8(4)
C13 C12 C16 C15B 28.0(6)
P1 C12 C16 C15B 149.5(5)
O2 P2 C17 C21 -170.6(2)
C22 P2 C17 C21 -62.7(3)
Pd P2 C17 C21 72.5(3)
O2 P2 C17 C18 71.4(3)
C22 P2 C17 C18 179.3(3)
Pd P2 C17 C18 -45.4(3)
C21 C17 C18 C19 -1.1(5)
P2 C17 C18 C19 119.7(4)
C17 C18 C19 C20 26.4(5)
C18 C19 C20 C21 -41.6(5)
C19 C20 C21 C17 40.3(5)
C18 C17 C21 C20 -24.5(4)
P2 C17 C21 C20 -147.1(3)
O2 P2 C22 C23 53.9(3)
C17 P2 C22 C23 -52.8(3)
Pd P2 C22 C23 169.7(2)
O2 P2 C22 C26 -68.1(3)
C17 P2 C22 C26 -174.8(3)
Pd P2 C22 C26 47.6(3)
C26 C22 C23 C24 -30.8(4)
P2 C22 C23 C24 -156.5(3)
C22 C23 C24 C25 11.4(5)
C23 C24 C25 C26 12.5(5)
C24 C25 C26 C22 -31.1(4)
C23 C22 C26 C25 38.2(4)
P2 C22 C26 C25 168.1(3)
